data_7213995
loop_
_publ_author_name
'Woodall, Christopher H.'
'Brayshaw, Simon K.'
'Schiffers, Stefanie'
'Allan, David R.'
'Parsons, Simon'
'Valiente, Rafael'
'Raithby, Paul R.'

_publ_section_title
;
 High-pressure crystallographic and spectroscopic studies on two molecular
 dithienylethene switches
;
_journal_issue 11
_journal_name_full CrystEngComm
_journal_page_first 2119
_journal_paper_doi 10.1039/c3ce41933a
_journal_volume 16
_journal_year 2014
_chemical_formula_moiety '2(C17 H14 F6 S2)'
_chemical_formula_sum 'C17 H14 F6 S2'
_chemical_formula_weight 396.42
_chemical_name_common DimethylthiopheneDTE
_chemical_name_systematic
;
 1,2-Bis(2,5-dimethylthiophen-3-yl) perfluorocyclopentene
;
_space_group_IT_number 14
_symmetry_cell_setting monoclinic
_symmetry_space_group_name_Hall '-P 2ybc'
_symmetry_space_group_name_H-M 'P 1 21/c 1'
_atom_sites_solution_hydrogens geom
_atom_sites_solution_primary direct
_atom_sites_solution_secondary difmap
_audit_creation_method SHELXL-97
_cell_angle_alpha 90.00
_cell_angle_beta 99.830(11)
_cell_angle_gamma 90.00
_cell_formula_units_Z 8
_cell_length_a 10.4211(7)
_cell_length_b 16.1206(12)
_cell_length_c 15.1690(68)
_cell_measurement_reflns_used 688
_cell_measurement_temperature 293
_cell_measurement_theta_max 28.6401
_cell_measurement_theta_min 2.1237
_cell_volume 2510.9(12)
_diffrn_ambient_temperature 293
_diffrn_measured_fraction_theta_full 0.258
_diffrn_measured_fraction_theta_max 0.258
_diffrn_measurement_device
;
CrystalLogic Kappa (3 circle)
;
_diffrn_measurement_device_type
;
Rigaku Saturn724+ (2x2 bin mode)
;
_diffrn_measurement_method \w
_diffrn_radiation_monochromator Synchrotron
_diffrn_radiation_type synchrotron
_diffrn_radiation_wavelength 0.6889
_diffrn_reflns_av_R_equivalents 0.1016
_diffrn_reflns_av_sigmaI/netI 0.0858
_diffrn_reflns_limit_h_max 13
_diffrn_reflns_limit_h_min -12
_diffrn_reflns_limit_k_max 20
_diffrn_reflns_limit_k_min -19
_diffrn_reflns_limit_l_max 5
_diffrn_reflns_limit_l_min -5
_diffrn_reflns_number 5197
_diffrn_reflns_theta_full 25.68
_diffrn_reflns_theta_max 25.68
_diffrn_reflns_theta_min 3.51
_exptl_absorpt_coefficient_mu 0.394
_exptl_absorpt_correction_type multi-scan
_exptl_absorpt_process_details
;
CrysAlisPro, Oxford Diffraction Ltd.,
Version 1.171.34.9 (release 08-12-2009 CrysAlis171 .NET)
(compiled Dec  8 2009,17:31:18)
Empirical absorption correction using spherical harmonics,
 implemented in SCALE3 ABSPACK scaling algorithm.
;
_exptl_crystal_colour colourless
_exptl_crystal_density_diffrn 2.099
_exptl_crystal_density_method 'not measured'
_exptl_crystal_description block
_exptl_crystal_F_000 1616
_exptl_crystal_size_max 0.12
_exptl_crystal_size_mid 0.11
_exptl_crystal_size_min 0.10
_refine_diff_density_max 0.404
_refine_diff_density_min -0.341
_refine_diff_density_rms 0.062
_refine_ls_extinction_method none
_refine_ls_goodness_of_fit_ref 1.065
_refine_ls_hydrogen_treatment constr
_refine_ls_matrix_type full
_refine_ls_number_parameters 229
_refine_ls_number_reflns 1349
_refine_ls_number_restraints 85
_refine_ls_restrained_S_all 1.036
_refine_ls_R_factor_all 0.0795
_refine_ls_R_factor_gt 0.0613
_refine_ls_shift/su_max 0.000
_refine_ls_shift/su_mean 0.000
_refine_ls_structure_factor_coef Fsqd
_refine_ls_weighting_details 'calc w=1/[\s^2^(Fo^2^)+(0.0538P)^2^+1.4525P] where P=(Fo^2^+2Fc^2^)/3'
_refine_ls_weighting_scheme calc
_refine_ls_wR_factor_gt 0.1546
_refine_ls_wR_factor_ref 0.1699
_reflns_number_gt 1024
_reflns_number_total 1349
_reflns_threshold_expression >2sigma(I)
_cod_data_source_file c3ce41933a.txt
_cod_data_source_block 8.55GPaDimethylthiopheneDTE
_cod_depositor_comments
;
The following automatic conversions were performed:

'_symmetry_cell_setting' value 'Monoclinic' changed to 'monoclinic'
according to
/usr/data/users/saulius/automatic-downloads/current/RSC/lib/dictionaries/cif_core.dic
dictionary named 'cif_core.dic' version 2.4.2 from 2011-04-26.

Automatic conversion script
Id: cif_fix_values 2281 2013-09-26 08:29:07Z andrius 
;
_cod_original_cell_volume 2509.3(11)
_cod_database_code 7213995

loop_
_symmetry_equiv_pos_as_xyz
'x, y, z'
'-x, y+1/2, -z+1/2'
'-x, -y, -z'
'x, -y-1/2, z-1/2'

loop_
_atom_site_label
_atom_site_type_symbol
_atom_site_fract_x
_atom_site_fract_y
_atom_site_fract_z
_atom_site_U_iso_or_equiv
_atom_site_adp_type
_atom_site_occupancy
_atom_site_symmetry_multiplicity
_atom_site_calc_flag
_atom_site_refinement_flags
C1 C 0.0125(6) 0.4135(3) 0.2128(11) 0.0095(15) Uiso 1 1 d D
C2 C 0.0104(6) 0.3261(3) 0.1777(11) 0.0148(16) Uiso 1 1 d D
C3 C -0.0172(5) 0.2746(3) 0.2604(11) 0.0098(15) Uiso 1 1 d D
C4 C -0.0791(7) 0.3353(5) 0.3130(12) 0.019(2) Uiso 1 1 d D
C5 C -0.0232(6) 0.4171(3) 0.2926(11) 0.0088(14) Uiso 1 1 d D
C11 C -0.1503(6) 0.5743(4) 0.1821(14) 0.0130(15) Uiso 1 1 d D
H11A H -0.1929 0.5242 0.1955 0.020 Uiso 1 1 calc R
H11B H -0.2092 0.6067 0.1401 0.020 Uiso 1 1 calc R
H11C H -0.1245 0.6056 0.2361 0.020 Uiso 1 1 calc R
C12 C -0.0334(6) 0.5531(3) 0.1427(12) 0.0121(15) Uiso 1 1 d D
C13 C 0.0397(6) 0.4815(3) 0.1558(12) 0.0156(16) Uiso 1 1 d D
C14 C 0.1414(6) 0.4789(3) 0.1056(12) 0.0115(15) Uiso 1 1 d D
H14 H 0.2010 0.4356 0.1092 0.014 Uiso 1 1 calc R
C15 C 0.1441(6) 0.5451(4) 0.0518(12) 0.0152(16) Uiso 1 1 d D
C16 C 0.2347(6) 0.5597(4) -0.0119(13) 0.0157(16) Uiso 1 1 d D
H16A H 0.2990 0.5165 -0.0058 0.024 Uiso 1 1 calc R
H16B H 0.2770 0.6124 0.0007 0.024 Uiso 1 1 calc R
H16C H 0.1869 0.5598 -0.0720 0.024 Uiso 1 1 calc R
C31 C 0.1827(6) 0.5654(4) 0.3258(14) 0.0159(16) Uiso 1 1 d D
H31A H 0.2440 0.5252 0.3546 0.024 Uiso 1 1 calc R
H31B H 0.2158 0.6202 0.3399 0.024 Uiso 1 1 calc R
H31C H 0.1695 0.5572 0.2622 0.024 Uiso 1 1 calc R
C32 C 0.0557(6) 0.5551(3) 0.3584(13) 0.0136(15) Uiso 1 1 d D
C33 C -0.0270(6) 0.4883(3) 0.3508(12) 0.0100(14) Uiso 1 1 d D
C34 C -0.1235(6) 0.4954(3) 0.4067(13) 0.0121(15) Uiso 1 1 d D
H34 H -0.1843 0.4542 0.4114 0.014 Uiso 1 1 calc R
C35 C -0.1184(6) 0.5680(3) 0.4525(12) 0.0138(15) Uiso 1 1 d D
C36 C -0.2021(7) 0.5977(4) 0.5158(15) 0.0218(18) Uiso 1 1 d D
H36A H -0.2641 0.5554 0.5235 0.033 Uiso 1 1 calc R
H36B H -0.2473 0.6469 0.4924 0.033 Uiso 1 1 calc R
H36C H -0.1490 0.6099 0.5725 0.033 Uiso 1 1 calc R
C51 C 0.4839(6) 0.8300(3) 0.2919(11) 0.0111(15) Uiso 1 1 d D
C52 C 0.4731(6) 0.9172(3) 0.3245(11) 0.0124(15) Uiso 1 1 d D
C53 C 0.4937(5) 0.9707(4) 0.2437(11) 0.0116(15) Uiso 1 1 d D
C54 C 0.5684(6) 0.9140(5) 0.1934(12) 0.0187(19) Uiso 1 1 d D
C55 C 0.5195(6) 0.8296(3) 0.2107(11) 0.0090(15) Uiso 1 1 d D
C61 C 0.6605(7) 0.6725(4) 0.3049(14) 0.0165(17) Uiso 1 1 d D
H61A H 0.6317 0.6456 0.2485 0.025 Uiso 1 1 calc R
H61B H 0.7219 0.6376 0.3421 0.025 Uiso 1 1 calc R
H61C H 0.7013 0.7243 0.2951 0.025 Uiso 1 1 calc R
C62 C 0.5449(6) 0.6884(3) 0.3508(13) 0.0137(15) Uiso 1 1 d D
C63 C 0.4667(6) 0.7581(3) 0.3479(13) 0.0131(15) Uiso 1 1 d D
C64 C 0.3755(6) 0.7528(4) 0.4063(12) 0.0175(16) Uiso 1 1 d D
H64 H 0.3157 0.7944 0.4119 0.021 Uiso 1 1 calc R
C65 C 0.3832(6) 0.6818(4) 0.4530(12) 0.0154(16) Uiso 1 1 d D
C66 C 0.3029(7) 0.6512(4) 0.5193(14) 0.0256(19) Uiso 1 1 d D
H66A H 0.3537 0.6533 0.5784 0.038 Uiso 1 1 calc R
H66B H 0.2765 0.5950 0.5052 0.038 Uiso 1 1 calc R
H66C H 0.2272 0.6856 0.5169 0.038 Uiso 1 1 calc R
C81 C 0.3286(6) 0.6797(4) 0.1596(15) 0.0136(16) Uiso 1 1 d D
H81A H 0.3334 0.6974 0.2205 0.020 Uiso 1 1 calc R
H81B H 0.3080 0.6216 0.1551 0.020 Uiso 1 1 calc R
H81C H 0.2620 0.7105 0.1218 0.020 Uiso 1 1 calc R
C82 C 0.4568(6) 0.6944(3) 0.1305(13) 0.0125(15) Uiso 1 1 d D
C83 C 0.5348(6) 0.7627(3) 0.1521(13) 0.0121(15) Uiso 1 1 d D
C84 C 0.6385(6) 0.7640(3) 0.1015(12) 0.0097(14) Uiso 1 1 d D
H84 H 0.6973 0.8077 0.1046 0.012 Uiso 1 1 calc R
C85 C 0.6450(6) 0.6981(3) 0.0493(12) 0.0137(15) Uiso 1 1 d D
C86 C 0.7425(6) 0.6826(4) -0.0095(13) 0.0152(15) Uiso 1 1 d D
H86A H 0.7024 0.6899 -0.0709 0.023 Uiso 1 1 calc R
H86B H 0.7748 0.6269 -0.0007 0.023 Uiso 1 1 calc R
H86C H 0.8134 0.7210 0.0050 0.023 Uiso 1 1 calc R
F1 F 0.1255(4) 0.3034(2) 0.1567(9) 0.0197(10) Uiso 1 1 d D
F2 F -0.0811(4) 0.3108(2) 0.1054(9) 0.0256(11) Uiso 1 1 d D
F3 F 0.0967(4) 0.2493(2) 0.3074(9) 0.0260(11) Uiso 1 1 d D
F4 F -0.0916(4) 0.2085(2) 0.2366(10) 0.0269(11) Uiso 1 1 d D
F5 F -0.0568(4) 0.3131(3) 0.4007(10) 0.0252(13) Uiso 1 1 d D
F6 F -0.2108(3) 0.3361(2) 0.2882(9) 0.0178(10) Uiso 1 1 d D
F7 F 0.5652(4) 0.9368(2) 0.3965(9) 0.0253(11) Uiso 1 1 d D
F8 F 0.3570(4) 0.9334(2) 0.3478(9) 0.0226(10) Uiso 1 1 d D
F9 F 0.5577(4) 1.0404(2) 0.2683(9) 0.0222(10) Uiso 1 1 d D
F10 F 0.3786(4) 0.9900(2) 0.1934(9) 0.0220(10) Uiso 1 1 d D
F11 F 0.6985(3) 0.9172(2) 0.2262(9) 0.0186(10) Uiso 1 1 d D
F12 F 0.5521(4) 0.9348(2) 0.1038(10) 0.0229(12) Uiso 1 1 d D
S1 S 0.02562(15) 0.61504(9) 0.0679(4) 0.024(5) Uani 1 1 d D
S2 S 0.00423(16) 0.62892(8) 0.4250(4) 0.017(5) Uani 1 1 d D
S3 S 0.50074(16) 0.61843(9) 0.4233(4) 0.028(5) Uani 1 1 d D
S4 S 0.51938(16) 0.63027(9) 0.0591(4) 0.019(5) Uani 1 1 d D

loop_
_atom_site_aniso_label
_atom_site_aniso_U_11
_atom_site_aniso_U_22
_atom_site_aniso_U_33
_atom_site_aniso_U_23
_atom_site_aniso_U_13
_atom_site_aniso_U_12
S1 0.0107(8) 0.0151(8) 0.045(16) 0.002(2) 0.003(3) 0.0003(6)
S2 0.0133(8) 0.0128(8) 0.023(16) -0.0041(18) 0.001(3) 0.0000(6)
S3 0.0145(9) 0.0146(8) 0.056(17) 0.003(2) 0.005(3) -0.0003(6)
S4 0.0122(8) 0.0139(8) 0.030(16) -0.0026(18) 0.003(3) -0.0001(5)

loop_
_atom_type_symbol
_atom_type_description
_atom_type_scat_dispersion_real
_atom_type_scat_dispersion_imag
_atom_type_scat_source
C C 0.0029 0.0015 'International Tables Vol C Tables 4.2.6.8 and 6.1.1.4'
H H 0.0000 0.0000 'International Tables Vol C Tables 4.2.6.8 and 6.1.1.4'
F F 0.0165 0.0096 'International Tables Vol C Tables 4.2.6.8 and 6.1.1.4'
S S 0.1188 0.1164 'International Tables Vol C Tables 4.2.6.8 and 6.1.1.4'

loop_
_geom_angle_atom_site_label_1
_geom_angle_atom_site_label_2
_geom_angle_atom_site_label_3
_geom_angle
C5 C1 C13 128.5(8)
C5 C1 C2 112.0(8)
C13 C1 C2 119.2(11)
F1 C2 F2 107.1(11)
F1 C2 C1 112.3(5)
F2 C2 C1 115.1(7)
F1 C2 C3 109.8(8)
F2 C2 C3 110.6(7)
C1 C2 C3 101.9(10)
F4 C3 F3 108.7(6)
F4 C3 C4 112.8(6)
F3 C3 C4 110.1(12)
F4 C3 C2 112.7(12)
F3 C3 C2 108.6(7)
C4 C3 C2 103.8(8)
F5 C4 F6 105.6(10)
F5 C4 C3 109.7(10)
F6 C4 C3 111.7(10)
F5 C4 C5 115.3(11)
F6 C4 C5 110.2(8)
C3 C4 C5 104.5(9)
C1 C5 C33 129.1(8)
C1 C5 C4 109.2(9)
C33 C5 C4 121.3(12)
C13 C12 C11 127.3(10)
C13 C12 S1 109.5(8)
C11 C12 S1 123.2(6)
C12 C13 C14 113.3(9)
C12 C13 C1 123.9(9)
C14 C13 C1 122.8(6)
C15 C14 C13 113.6(6)
C14 C15 C16 127.1(7)
C14 C15 S1 110.1(8)
C16 C15 S1 122.7(7)
C33 C32 C31 129.6(9)
C33 C32 S2 109.9(8)
C31 C32 S2 120.2(6)
C32 C33 C34 112.5(9)
C32 C33 C5 126.1(10)
C34 C33 C5 121.4(6)
C35 C34 C33 113.8(7)
C34 C35 C36 129.3(7)
C34 C35 S2 109.5(8)
C36 C35 S2 121.1(6)
C55 C51 C63 127.3(9)
C55 C51 C52 110.7(9)
C63 C51 C52 121.8(13)
F8 C52 F7 106.6(11)
F8 C52 C51 113.0(5)
F7 C52 C51 113.5(7)
F8 C52 C53 110.8(8)
F7 C52 C53 109.4(7)
C51 C52 C53 103.6(10)
F9 C53 F10 108.7(6)
F9 C53 C54 112.5(6)
F10 C53 C54 110.1(11)
F9 C53 C52 112.4(12)
F10 C53 C52 110.4(7)
C54 C53 C52 102.6(8)
F11 C54 F12 107.3(10)
F11 C54 C55 108.5(8)
F12 C54 C55 114.0(11)
F11 C54 C53 111.3(10)
F12 C54 C53 111.5(9)
C55 C54 C53 104.2(9)
C51 C55 C83 130.8(9)
C51 C55 C54 108.2(10)
C83 C55 C54 120.2(12)
C63 C62 C61 129.3(10)
C63 C62 S3 109.7(9)
C61 C62 S3 120.8(6)
C62 C63 C64 112.8(10)
C62 C63 C51 122.0(11)
C64 C63 C51 125.1(6)
C65 C64 C63 113.4(7)
C64 C65 C66 130.2(7)
C64 C65 S3 110.6(9)
C66 C65 S3 119.1(6)
C83 C82 C81 125.3(10)
C83 C82 S4 111.2(8)
C81 C82 S4 123.3(7)
C82 C83 C55 129.1(10)
C82 C83 C84 110.7(11)
C55 C83 C84 120.0(6)
C85 C84 C83 115.3(6)
C84 C85 C86 126.9(6)
C84 C85 S4 109.7(7)
C86 C85 S4 123.4(7)
C12 S1 C15 93.4(5)
C32 S2 C35 93.8(5)
C62 S3 C65 93.4(5)
C82 S4 C85 92.8(5)

loop_
_geom_bond_atom_site_label_1
_geom_bond_atom_site_label_2
_geom_bond_distance
C1 C5 1.326(19)
C1 C13 1.454(12)
C1 C2 1.505(9)
C2 F1 1.343(8)
C2 F2 1.347(15)
C2 C3 1.570(17)
C3 F4 1.331(8)
C3 F3 1.340(11)
C3 C4 1.479(14)
C4 F5 1.358(19)
C4 F6 1.359(8)
C4 C5 1.496(10)
C5 C33 1.451(14)
C11 C12 1.485(12)
C12 C13 1.379(8)
C12 S1 1.703(14)
C13 C14 1.407(13)
C14 C15 1.345(14)
C15 C16 1.481(16)
C15 S1 1.720(6)
C31 C32 1.498(11)
C32 C33 1.372(7)
C32 S2 1.706(13)
C33 C34 1.426(14)
C34 C35 1.357(13)
C35 C36 1.482(16)
C35 S2 1.718(7)
C51 C55 1.345(16)
C51 C63 1.465(17)
C51 C52 1.501(10)
C52 F8 1.343(8)
C52 F7 1.363(15)
C52 C53 1.542(17)
C53 F9 1.328(8)
C53 F10 1.344(11)
C53 C54 1.492(13)
C54 F11 1.363(9)
C54 F12 1.381(19)
C54 C55 1.492(10)
C55 C83 1.422(18)
C61 C62 1.512(13)
C62 C63 1.384(8)
C62 S3 1.692(14)
C63 C64 1.408(15)
C64 C65 1.341(13)
C65 C66 1.497(16)
C65 S3 1.713(8)
C81 C82 1.495(10)
C82 C83 1.375(9)
C82 S4 1.705(14)
C83 C84 1.429(14)
C84 C85 1.333(14)
C85 C86 1.483(15)
C85 S4 1.731(6)

loop_
_geom_torsion_atom_site_label_1
_geom_torsion_atom_site_label_2
_geom_torsion_atom_site_label_3
_geom_torsion_atom_site_label_4
_geom_torsion
C5 C1 C2 F1 -124.5(11)
C13 C1 C2 F1 60.9(13)
C5 C1 C2 F2 112.5(11)
C13 C1 C2 F2 -62.1(10)
C5 C1 C2 C3 -7.2(8)
C13 C1 C2 C3 178.2(6)
F1 C2 C3 F4 -95.9(8)
F2 C2 C3 F4 22.1(7)
C1 C2 C3 F4 144.9(5)
F1 C2 C3 F3 24.6(10)
F2 C2 C3 F3 142.6(7)
C1 C2 C3 F3 -94.6(8)
F1 C2 C3 C4 141.7(8)
F2 C2 C3 C4 -100.3(7)
C1 C2 C3 C4 22.5(7)
F4 C3 C4 F5 84.5(12)
F3 C3 C4 F5 -37.1(8)
C2 C3 C4 F5 -153.2(6)
F4 C3 C4 F6 -32.3(16)
F3 C3 C4 F6 -153.9(9)
C2 C3 C4 F6 90.0(10)
F4 C3 C4 C5 -151.4(12)
F3 C3 C4 C5 87.0(11)
C2 C3 C4 C5 -29.1(10)
C13 C1 C5 C33 -9.8(14)
C2 C1 C5 C33 176.3(8)
C13 C1 C5 C4 162.7(8)
C2 C1 C5 C4 -11.3(10)
F5 C4 C5 C1 146.7(8)
F6 C4 C5 C1 -93.9(12)
C3 C4 C5 C1 26.2(12)
F5 C4 C5 C33 -40.2(10)
F6 C4 C5 C33 79.2(15)
C3 C4 C5 C33 -160.7(9)
C11 C12 C13 C14 177.3(13)
S1 C12 C13 C14 0.4(15)
C11 C12 C13 C1 0(2)
S1 C12 C13 C1 -177.4(10)
C5 C1 C13 C12 -41.4(18)
C2 C1 C13 C12 132.2(13)
C5 C1 C13 C14 141.1(12)
C2 C1 C13 C14 -45.3(14)
C12 C13 C14 C15 -2.7(17)
C1 C13 C14 C15 175.1(12)
C13 C14 C15 C16 -177.4(12)
C13 C14 C15 S1 3.7(14)
C31 C32 C33 C34 167.3(16)
S2 C32 C33 C34 -5.8(15)
C31 C32 C33 C5 -14(3)
S2 C32 C33 C5 173.3(10)
C1 C5 C33 C32 -32.4(18)
C4 C5 C33 C32 155.9(13)
C1 C5 C33 C34 146.6(11)
C4 C5 C33 C34 -25.1(15)
C32 C33 C34 C35 3.1(16)
C5 C33 C34 C35 -176.1(12)
C33 C34 C35 C36 179.6(12)
C33 C34 C35 S2 1.1(14)
C55 C51 C52 F8 126.0(11)
C63 C51 C52 F8 -58.4(14)
C55 C51 C52 F7 -112.4(10)
C63 C51 C52 F7 63.2(10)
C55 C51 C52 C53 6.1(8)
C63 C51 C52 C53 -178.3(7)
F8 C52 C53 F9 93.8(8)
F7 C52 C53 F9 -23.5(6)
C51 C52 C53 F9 -144.8(5)
F8 C52 C53 F10 -27.7(10)
F7 C52 C53 F10 -145.0(7)
C51 C52 C53 F10 93.7(8)
F8 C52 C53 C54 -145.1(9)
F7 C52 C53 C54 97.6(7)
C51 C52 C53 C54 -23.7(7)
F9 C53 C54 F11 36.3(15)
F10 C53 C54 F11 157.7(9)
C52 C53 C54 F11 -84.7(10)
F9 C53 C54 F12 -83.5(12)
F10 C53 C54 F12 37.9(8)
C52 C53 C54 F12 155.5(6)
F9 C53 C54 C55 153.1(12)
F10 C53 C54 C55 -85.5(11)
C52 C53 C54 C55 32.1(11)
C63 C51 C55 C83 8.6(14)
C52 C51 C55 C83 -176.1(9)
C63 C51 C55 C54 -160.8(8)
C52 C51 C55 C54 14.6(9)
F11 C54 C55 C51 88.7(11)
F12 C54 C55 C51 -151.8(7)
C53 C54 C55 C51 -30.0(11)
F11 C54 C55 C83 -82.0(15)
F12 C54 C55 C83 37.5(11)
C53 C54 C55 C83 159.3(10)
C61 C62 C63 C64 -174.4(13)
S3 C62 C63 C64 1.3(15)
C61 C62 C63 C51 3(2)
S3 C62 C63 C51 178.9(11)
C55 C51 C63 C62 35.4(18)
C52 C51 C63 C62 -139.4(13)
C55 C51 C63 C64 -147.4(11)
C52 C51 C63 C64 37.8(16)
C62 C63 C64 C65 0.3(16)
C51 C63 C64 C65 -177.1(13)
C63 C64 C65 C66 -178.2(12)
C63 C64 C65 S3 -1.8(14)
C81 C82 C83 C55 6(3)
S4 C82 C83 C55 -178.4(13)
C81 C82 C83 C84 -170.1(14)
S4 C82 C83 C84 5.7(15)
C51 C55 C83 C82 42(2)
C54 C55 C83 C82 -149.4(15)
C51 C55 C83 C84 -142.1(11)
C54 C55 C83 C84 26.2(17)
C82 C83 C84 C85 -4.3(17)
C55 C83 C84 C85 179.4(13)
C83 C84 C85 C86 -179.4(12)
C83 C84 C85 S4 0.8(15)
C13 C12 S1 C15 1.5(12)
C11 C12 S1 C15 -175.6(12)
C14 C15 S1 C12 -3.0(11)
C16 C15 S1 C12 178.0(11)
C33 C32 S2 C35 5.5(12)
C31 C32 S2 C35 -168.3(13)
C34 C35 S2 C32 -3.8(11)
C36 C35 S2 C32 177.6(11)
C63 C62 S3 C65 -2.0(11)
C61 C62 S3 C65 174.2(12)
C64 C65 S3 C62 2.2(11)
C66 C65 S3 C62 179.1(11)
C83 C82 S4 C85 -4.6(12)
C81 C82 S4 C85 171.3(13)
C84 C85 S4 C82 2.1(11)
C86 C85 S4 C82 -177.7(12)
C63 C62 S3 C65 -1.2(10)
C61 C62 S3 C65 174.8(10)
C64 C65 S3 C62 0.9(10)
C66 C65 S3 C62 179.8(9)
C83 C82 S4 C85 -3.0(10)
C81 C82 S4 C85 171.4(11)
C84 C85 S4 C82 1.8(9)
C86 C85 S4 C82 -176.8(10)
